data_4070520
loop_
_publ_author_name
'Chen, Yanhui'
'Zhou, Yuhan'
'Qu, Jingping'

_publ_section_title
;
 Synthesis and Reactions of Novel Triply Thiolate-Bridged Diiron Complexes
 [Cp*Fe(\m2-SR)3FeCp*] (Cp*= \h5-C5Me5; R = Et, Ph)
;
_journal_issue 4
_journal_name_full Organometallics
_journal_page_first 666
_journal_paper_doi 10.1021/om0611148
_journal_volume 27
_journal_year 2008
_chemical_formula_sum 'C26 H45 Fe2 S3'
_chemical_formula_weight 565.50
_chemical_name_systematic
; 
 ? 
;
_space_group_IT_number 14
_symmetry_cell_setting monoclinic
_symmetry_space_group_name_Hall '-P 2yn'
_symmetry_space_group_name_H-M 'P 1 21/n 1'
_atom_sites_solution_hydrogens geom
_atom_sites_solution_primary direct
_atom_sites_solution_secondary difmap
_audit_creation_method SHELXL-97
_cell_angle_alpha 90.00
_cell_angle_beta 92.412(2)
_cell_angle_gamma 90.00
_cell_formula_units_Z 4
_cell_length_a 10.3794(11)
_cell_length_b 17.0781(18)
_cell_length_c 15.4868(17)
_cell_measurement_reflns_used 15273
_cell_measurement_temperature 193(2)
_cell_measurement_theta_max 26.04
_cell_measurement_theta_min 1.78
_cell_volume 2742.8(5)
_computing_cell_refinement 'Bruker SMART'
_computing_data_collection 'Bruker SMART'
_computing_data_reduction 'Bruker SMART'
_computing_molecular_graphics 'Bruker SHELXTL'
_computing_publication_material 'Bruker SHELXTL'
_computing_structure_refinement 'SHELXL-97 (Sheldrick, 1997)'
_computing_structure_solution 'SHELXS-97 (Sheldrick, 1990)'
_diffrn_ambient_temperature 193(2)
_diffrn_measured_fraction_theta_full 0.996
_diffrn_measured_fraction_theta_max 0.996
_diffrn_measurement_device_type 'CCD area detector'
_diffrn_measurement_method 'phi and omega scans'
_diffrn_radiation_monochromator graphite
_diffrn_radiation_source 'fine-focus sealed tube'
_diffrn_radiation_type MoK\a
_diffrn_radiation_wavelength 0.71073
_diffrn_reflns_av_R_equivalents 0.0597
_diffrn_reflns_av_sigmaI/netI 0.0759
_diffrn_reflns_limit_h_max 12
_diffrn_reflns_limit_h_min -12
_diffrn_reflns_limit_k_max 20
_diffrn_reflns_limit_k_min -21
_diffrn_reflns_limit_l_max 9
_diffrn_reflns_limit_l_min -19
_diffrn_reflns_number 15273
_diffrn_reflns_theta_full 26.04
_diffrn_reflns_theta_max 26.04
_diffrn_reflns_theta_min 1.78
_exptl_absorpt_coefficient_mu 1.298
_exptl_absorpt_correction_type none
_exptl_crystal_colour red-brown
_exptl_crystal_density_diffrn 1.369
_exptl_crystal_density_method 'not measured'
_exptl_crystal_description prim
_exptl_crystal_F_000 1204
_exptl_crystal_size_max 0.26
_exptl_crystal_size_mid 0.22
_exptl_crystal_size_min 0.18
_refine_diff_density_max 0.469
_refine_diff_density_min -0.339
_refine_diff_density_rms 0.088
_refine_ls_extinction_method none
_refine_ls_goodness_of_fit_ref 0.987
_refine_ls_hydrogen_treatment constr
_refine_ls_matrix_type full
_refine_ls_number_parameters 280
_refine_ls_number_reflns 5396
_refine_ls_number_restraints 0
_refine_ls_restrained_S_all 0.987
_refine_ls_R_factor_all 0.0775
_refine_ls_R_factor_gt 0.0497
_refine_ls_shift/su_max 0.000
_refine_ls_shift/su_mean 0.000
_refine_ls_structure_factor_coef Fsqd
_refine_ls_weighting_details 'calc w=1/[\s^2^(Fo^2^)+(0.0444P)^2^+0.0000P] where P=(Fo^2^+2Fc^2^)/3'
_refine_ls_weighting_scheme calc
_refine_ls_wR_factor_gt 0.0981
_refine_ls_wR_factor_ref 0.1095
_reflns_number_gt 3848
_reflns_number_total 5396
_reflns_threshold_expression >2sigma(I)
_cod_data_source_file om0611148-file001.cif
_cod_data_source_block qa123m
_cod_depositor_comments
;
The following automatic conversions were performed:

'_symmetry_cell_setting' value 'Monoclinic' changed to 'monoclinic'
according to /home/saulius/struct/CIF-dictionaries/cif_core.dic
dictionary named 'cif_core.dic' version 2.4.1 from 2010-06-29.

Automatic conversion script
Id: cif_fix_values 1715 2011-07-08 13:25:40Z adriana 
;
_cod_original_sg_symbol_H-M P2(1)/n
_cod_database_code 4070520

loop_
_symmetry_equiv_pos_as_xyz
'x, y, z'
'-x+1/2, y+1/2, -z+1/2'
'-x, -y, -z'
'x-1/2, -y-1/2, z-1/2'

loop_
_atom_site_label
_atom_site_type_symbol
_atom_site_fract_x
_atom_site_fract_y
_atom_site_fract_z
_atom_site_U_iso_or_equiv
_atom_site_adp_type
_atom_site_occupancy
_atom_site_symmetry_multiplicity
_atom_site_calc_flag
_atom_site_refinement_flags
Fe1 Fe 0.70549(5) 0.09124(3) 0.27269(3) 0.01918(15) Uani 1 1 d .
Fe2 Fe 0.44394(5) 0.08323(3) 0.22936(3) 0.01945(15) Uani 1 1 d .
S3 S 0.54105(9) 0.14647(5) 0.34280(6) 0.0211(2) Uani 1 1 d .
S2 S 0.57598(9) -0.01595(5) 0.27670(6) 0.0218(2) Uani 1 1 d .
S1 S 0.60676(9) 0.11005(5) 0.14239(6) 0.0228(2) Uani 1 1 d .
C1 C 0.2539(4) 0.1032(3) 0.2667(3) 0.0484(14) Uani 1 1 d .
C2 C 0.2779(4) 0.1468(3) 0.1917(4) 0.0514(15) Uani 1 1 d .
C3 C 0.3054(4) 0.0935(3) 0.1259(3) 0.0438(13) Uani 1 1 d .
C4 C 0.3032(4) 0.0177(3) 0.1596(3) 0.0368(11) Uani 1 1 d .
C5 C 0.2700(4) 0.0238(3) 0.2470(3) 0.0394(12) Uani 1 1 d .
C6 C 0.2133(5) 0.1336(5) 0.3525(4) 0.129(4) Uani 1 1 d .
H6A H 0.1210 0.1373 0.3520 0.193 Uiso 1 1 calc R
H6B H 0.2502 0.1845 0.3626 0.193 Uiso 1 1 calc R
H6C H 0.2427 0.0985 0.3975 0.193 Uiso 1 1 calc R
C7 C 0.2540(5) 0.2334(3) 0.1807(6) 0.146(4) Uani 1 1 d .
H7A H 0.1664 0.2418 0.1606 0.219 Uiso 1 1 calc R
H7B H 0.3113 0.2541 0.1393 0.219 Uiso 1 1 calc R
H7C H 0.2691 0.2593 0.2352 0.219 Uiso 1 1 calc R
C8 C 0.3251(5) 0.1135(5) 0.0323(3) 0.117(3) Uani 1 1 d .
H8A H 0.2437 0.1120 0.0006 0.175 Uiso 1 1 calc R
H8B H 0.3827 0.0761 0.0083 0.175 Uiso 1 1 calc R
H8C H 0.3615 0.1650 0.0287 0.175 Uiso 1 1 calc R
C9 C 0.3231(5) -0.0560(3) 0.1097(5) 0.101(3) Uani 1 1 d .
H9A H 0.2419 -0.0736 0.0848 0.152 Uiso 1 1 calc R
H9B H 0.3585 -0.0956 0.1478 0.152 Uiso 1 1 calc R
H9C H 0.3816 -0.0461 0.0646 0.152 Uiso 1 1 calc R
C10 C 0.2423(5) -0.0446(4) 0.3046(5) 0.113(3) Uani 1 1 d .
H10A H 0.1526 -0.0580 0.2982 0.169 Uiso 1 1 calc R
H10B H 0.2629 -0.0308 0.3636 0.169 Uiso 1 1 calc R
H10C H 0.2937 -0.0886 0.2886 0.169 Uiso 1 1 calc R
C11 C 0.8881(4) 0.1216(2) 0.2251(3) 0.0266(9) Uani 1 1 d .
C12 C 0.8645(3) 0.1659(2) 0.2997(3) 0.0258(9) Uani 1 1 d .
C13 C 0.8498(4) 0.1121(2) 0.3700(3) 0.0305(10) Uani 1 1 d .
C14 C 0.8634(3) 0.0354(2) 0.3370(3) 0.0283(10) Uani 1 1 d .
C15 C 0.8833(3) 0.0403(2) 0.2464(3) 0.0286(10) Uani 1 1 d .
C16 C 0.9212(4) 0.1516(3) 0.1379(3) 0.0390(11) Uani 1 1 d .
H16A H 1.0126 0.1596 0.1365 0.059 Uiso 1 1 calc R
H16B H 0.8775 0.2004 0.1269 0.059 Uiso 1 1 calc R
H16C H 0.8946 0.1142 0.0945 0.059 Uiso 1 1 calc R
C17 C 0.8776(4) 0.2534(2) 0.3095(3) 0.0397(12) Uani 1 1 d .
H17A H 0.9664 0.2665 0.3220 0.059 Uiso 1 1 calc R
H17B H 0.8264 0.2709 0.3560 0.059 Uiso 1 1 calc R
H17C H 0.8484 0.2785 0.2568 0.059 Uiso 1 1 calc R
C18 C 0.8299(4) 0.1334(3) 0.4623(3) 0.0479(13) Uani 1 1 d .
H18A H 0.9120 0.1390 0.4925 0.072 Uiso 1 1 calc R
H18B H 0.7814 0.0929 0.4891 0.072 Uiso 1 1 calc R
H18C H 0.7834 0.1819 0.4645 0.072 Uiso 1 1 calc R
C19 C 0.8696(4) -0.0396(3) 0.3887(3) 0.0516(14) Uani 1 1 d .
H19A H 0.9568 -0.0489 0.4093 0.077 Uiso 1 1 calc R
H19B H 0.8407 -0.0825 0.3528 0.077 Uiso 1 1 calc R
H19C H 0.8151 -0.0352 0.4371 0.077 Uiso 1 1 calc R
C20 C 0.9051(4) -0.0261(3) 0.1853(3) 0.0508(14) Uani 1 1 d .
H20A H 0.9955 -0.0381 0.1855 0.076 Uiso 1 1 calc R
H20B H 0.8754 -0.0114 0.1281 0.076 Uiso 1 1 calc R
H20C H 0.8584 -0.0714 0.2034 0.076 Uiso 1 1 calc R
C21 C 0.5331(4) 0.2536(2) 0.3339(3) 0.0278(9) Uani 1 1 d .
H21A H 0.6153 0.2736 0.3160 0.033 Uiso 1 1 calc R
H21B H 0.4675 0.2681 0.2904 0.033 Uiso 1 1 calc R
C22 C 0.5015(5) 0.2894(2) 0.4192(3) 0.0528(14) Uani 1 1 d .
H22A H 0.4973 0.3453 0.4135 0.079 Uiso 1 1 calc R
H22B H 0.5672 0.2757 0.4620 0.079 Uiso 1 1 calc R
H22C H 0.4198 0.2699 0.4366 0.079 Uiso 1 1 calc R
C23 C 0.5445(4) -0.0351(2) 0.3911(2) 0.0283(9) Uani 1 1 d .
H23A H 0.6107 -0.0099 0.4275 0.034 Uiso 1 1 calc R
H23B H 0.4620 -0.0125 0.4046 0.034 Uiso 1 1 calc R
C24 C 0.5430(4) -0.1220(2) 0.4107(3) 0.0403(11) Uani 1 1 d .
H24A H 0.5268 -0.1298 0.4707 0.060 Uiso 1 1 calc R
H24B H 0.6250 -0.1444 0.3982 0.060 Uiso 1 1 calc R
H24C H 0.4763 -0.1469 0.3757 0.060 Uiso 1 1 calc R
C25 C 0.6087(4) 0.2159(2) 0.1194(3) 0.0293(10) Uani 1 1 d .
H25A H 0.5269 0.2385 0.1344 0.035 Uiso 1 1 calc R
H25B H 0.6760 0.2405 0.1553 0.035 Uiso 1 1 calc R
C26 C 0.6316(4) 0.2332(2) 0.0253(3) 0.0367(11) Uani 1 1 d .
H26A H 0.6321 0.2889 0.0164 0.055 Uiso 1 1 calc R
H26B H 0.5641 0.2101 -0.0104 0.055 Uiso 1 1 calc R
H26C H 0.7132 0.2117 0.0103 0.055 Uiso 1 1 calc R

loop_
_atom_site_aniso_label
_atom_site_aniso_U_11
_atom_site_aniso_U_22
_atom_site_aniso_U_33
_atom_site_aniso_U_23
_atom_site_aniso_U_13
_atom_site_aniso_U_12
Fe1 0.0186(3) 0.0186(3) 0.0203(3) 0.0012(2) 0.0011(2) 0.0010(2)
Fe2 0.0180(3) 0.0196(3) 0.0208(3) 0.0004(2) 0.0011(2) 0.0004(2)
S3 0.0240(5) 0.0187(5) 0.0209(5) -0.0010(4) 0.0027(4) 0.0008(4)
S2 0.0243(5) 0.0176(5) 0.0234(5) 0.0004(4) 0.0018(4) 0.0007(4)
S1 0.0232(5) 0.0261(5) 0.0194(5) 0.0015(4) 0.0027(4) -0.0005(4)
C1 0.014(2) 0.083(4) 0.048(3) -0.027(3) -0.002(2) 0.006(2)
C2 0.026(3) 0.030(2) 0.097(5) 0.002(3) -0.023(3) 0.0018(19)
C3 0.022(2) 0.074(4) 0.034(3) 0.013(3) -0.010(2) -0.013(2)
C4 0.022(2) 0.040(3) 0.048(3) -0.016(2) -0.002(2) -0.0022(19)
C5 0.019(2) 0.050(3) 0.049(3) 0.021(3) -0.003(2) -0.006(2)
C6 0.025(3) 0.273(10) 0.088(5) -0.118(6) 0.006(3) 0.017(4)
C7 0.052(4) 0.030(3) 0.349(13) 0.014(5) -0.088(6) 0.008(3)
C8 0.052(4) 0.249(9) 0.047(4) 0.060(5) -0.025(3) -0.045(5)
C9 0.049(4) 0.092(5) 0.161(7) -0.094(5) -0.024(4) -0.002(3)
C10 0.041(3) 0.146(6) 0.149(7) 0.114(6) -0.026(4) -0.044(4)
C11 0.019(2) 0.033(2) 0.028(2) 0.0026(19) -0.0014(18) -0.0038(17)
C12 0.018(2) 0.029(2) 0.029(2) -0.0006(19) -0.0036(18) -0.0016(16)
C13 0.024(2) 0.039(2) 0.029(2) 0.002(2) -0.0034(19) -0.0004(18)
C14 0.016(2) 0.031(2) 0.037(3) 0.008(2) -0.0031(19) 0.0031(16)
C15 0.015(2) 0.029(2) 0.042(3) -0.003(2) 0.0030(19) 0.0036(16)
C16 0.027(2) 0.053(3) 0.037(3) 0.005(2) 0.004(2) -0.003(2)
C17 0.033(2) 0.033(2) 0.052(3) -0.005(2) -0.005(2) -0.0064(19)
C18 0.040(3) 0.075(4) 0.029(3) -0.002(3) -0.004(2) -0.003(2)
C19 0.033(3) 0.047(3) 0.074(4) 0.030(3) -0.005(3) 0.007(2)
C20 0.040(3) 0.043(3) 0.070(4) -0.021(3) 0.012(3) 0.010(2)
C21 0.030(2) 0.020(2) 0.034(2) -0.0003(18) 0.009(2) 0.0003(16)
C22 0.094(4) 0.026(2) 0.040(3) -0.009(2) 0.019(3) 0.000(2)
C23 0.035(2) 0.024(2) 0.026(2) 0.0036(18) 0.0029(19) -0.0015(17)
C24 0.052(3) 0.031(2) 0.038(3) 0.011(2) 0.003(2) -0.006(2)
C25 0.030(2) 0.032(2) 0.026(2) 0.0057(19) 0.0013(19) 0.0027(18)
C26 0.045(3) 0.039(3) 0.026(2) 0.012(2) 0.001(2) -0.002(2)

loop_
_atom_type_symbol
_atom_type_description
_atom_type_scat_dispersion_real
_atom_type_scat_dispersion_imag
_atom_type_scat_source
C C 0.0033 0.0016 'International Tables Vol C Tables 4.2.6.8 and 6.1.1.4'
H H 0.0000 0.0000 'International Tables Vol C Tables 4.2.6.8 and 6.1.1.4'
S S 0.1246 0.1234 'International Tables Vol C Tables 4.2.6.8 and 6.1.1.4'
Fe Fe 0.3463 0.8444 'International Tables Vol C Tables 4.2.6.8 and 6.1.1.4'

loop_
_geom_angle_atom_site_label_1
_geom_angle_atom_site_label_2
_geom_angle_atom_site_label_3
_geom_angle
C15 Fe1 C14 39.74(15)
C15 Fe1 C13 66.69(16)
C14 Fe1 C13 39.20(15)
C15 Fe1 C12 66.55(15)
C14 Fe1 C12 66.09(14)
C13 Fe1 C12 39.79(15)
C15 Fe1 C11 39.54(15)
C14 Fe1 C11 65.67(15)
C13 Fe1 C11 65.81(16)
C12 Fe1 C11 38.89(15)
C15 Fe1 S1 104.87(12)
C14 Fe1 S1 143.53(12)
C13 Fe1 S1 154.20(12)
C12 Fe1 S1 114.48(11)
C11 Fe1 S1 91.89(11)
C15 Fe1 S3 162.34(12)
C14 Fe1 S3 123.22(12)
C13 Fe1 S3 96.55(12)
C12 Fe1 S3 104.57(11)
C11 Fe1 S3 139.87(11)
S1 Fe1 S3 92.67(4)
C15 Fe1 S2 101.41(11)
C14 Fe1 S2 94.10(11)
C13 Fe1 S2 121.28(12)
C12 Fe1 S2 159.73(11)
C11 Fe1 S2 137.95(11)
S1 Fe1 S2 83.79(4)
S3 Fe1 S2 82.18(4)
C15 Fe1 Fe2 142.55(11)
C14 Fe1 Fe2 145.63(11)
C13 Fe1 Fe2 147.12(12)
C12 Fe1 Fe2 145.72(10)
C11 Fe1 Fe2 143.70(11)
S1 Fe1 Fe2 52.04(3)
S3 Fe1 Fe2 52.20(3)
S2 Fe1 Fe2 52.61(3)
C2 Fe2 C5 65.51(17)
C2 Fe2 C4 65.68(17)
C5 Fe2 C4 39.34(17)
C2 Fe2 C1 39.23(19)
C5 Fe2 C1 38.91(18)
C4 Fe2 C1 65.73(17)
C2 Fe2 C3 38.95(19)
C5 Fe2 C3 64.98(17)
C4 Fe2 C3 38.66(17)
C1 Fe2 C3 65.17(18)
C2 Fe2 S1 110.89(17)
C5 Fe2 S1 147.92(14)
C4 Fe2 S1 108.88(13)
C1 Fe2 S1 150.04(16)
C3 Fe2 S1 91.92(13)
C2 Fe2 S3 107.62(15)
C5 Fe2 S3 119.17(14)
C4 Fe2 S3 158.46(13)
C1 Fe2 S3 95.81(13)
C3 Fe2 S3 144.63(15)
S1 Fe2 S3 92.66(4)
C2 Fe2 S2 161.63(13)
C5 Fe2 S2 96.19(12)
C4 Fe2 S2 99.48(12)
C1 Fe2 S2 126.07(16)
C3 Fe2 S2 133.25(15)
S1 Fe2 S2 83.53(4)
S3 Fe2 S2 82.12(4)
C2 Fe2 Fe1 145.69(12)
C5 Fe2 Fe1 146.24(12)
C4 Fe2 Fe1 143.38(12)
C1 Fe2 Fe1 147.59(13)
C3 Fe2 Fe1 143.81(13)
S1 Fe2 Fe1 51.89(3)
S3 Fe2 Fe1 52.32(3)
S2 Fe2 Fe1 52.39(3)
C21 S3 Fe2 113.59(14)
C21 S3 Fe1 114.28(13)
Fe2 S3 Fe1 75.48(3)
C23 S2 Fe1 107.32(12)
C23 S2 Fe2 108.19(13)
Fe1 S2 Fe2 75.00(3)
C25 S1 Fe1 107.80(13)
C25 S1 Fe2 109.24(13)
Fe1 S1 Fe2 76.07(4)
C5 C1 C2 107.7(4)
C5 C1 C6 124.6(6)
C2 C1 C6 127.6(6)
C5 C1 Fe2 70.3(2)
C2 C1 Fe2 70.1(3)
C6 C1 Fe2 126.8(3)
C3 C2 C1 107.6(4)
C3 C2 C7 126.3(6)
C1 C2 C7 125.2(6)
C3 C2 Fe2 71.1(2)
C1 C2 Fe2 70.7(3)
C7 C2 Fe2 131.9(3)
C4 C3 C2 108.9(4)
C4 C3 C8 124.9(6)
C2 C3 C8 126.0(6)
C4 C3 Fe2 70.3(2)
C2 C3 Fe2 69.9(2)
C8 C3 Fe2 129.1(3)
C3 C4 C5 107.3(4)
C3 C4 C9 125.6(5)
C5 C4 C9 127.0(5)
C3 C4 Fe2 71.1(2)
C5 C4 Fe2 70.2(2)
C9 C4 Fe2 127.3(3)
C1 C5 C4 108.5(4)
C1 C5 C10 126.5(5)
C4 C5 C10 124.7(5)
C1 C5 Fe2 70.8(3)
C4 C5 Fe2 70.5(2)
C10 C5 Fe2 129.7(3)
C1 C6 H6A 109.5
C1 C6 H6B 109.5
H6A C6 H6B 109.5
C1 C6 H6C 109.5
H6A C6 H6C 109.5
H6B C6 H6C 109.5
C2 C7 H7A 109.5
C2 C7 H7B 109.5
H7A C7 H7B 109.5
C2 C7 H7C 109.5
H7A C7 H7C 109.5
H7B C7 H7C 109.5
C3 C8 H8A 109.5
C3 C8 H8B 109.5
H8A C8 H8B 109.5
C3 C8 H8C 109.5
H8A C8 H8C 109.5
H8B C8 H8C 109.5
C4 C9 H9A 109.5
C4 C9 H9B 109.5
H9A C9 H9B 109.5
C4 C9 H9C 109.5
H9A C9 H9C 109.5
H9B C9 H9C 109.5
C5 C10 H10A 109.5
C5 C10 H10B 109.5
H10A C10 H10B 109.5
C5 C10 H10C 109.5
H10A C10 H10C 109.5
H10B C10 H10C 109.5
C12 C11 C15 108.8(4)
C12 C11 C16 127.6(4)
C15 C11 C16 123.5(4)
C12 C11 Fe1 70.1(2)
C15 C11 Fe1 69.1(2)
C16 C11 Fe1 129.6(3)
C11 C12 C13 107.8(3)
C11 C12 C17 126.5(4)
C13 C12 C17 124.7(4)
C11 C12 Fe1 71.1(2)
C13 C12 Fe1 70.0(2)
C17 C12 Fe1 133.2(3)
C14 C13 C12 107.7(4)
C14 C13 C18 126.1(4)
C12 C13 C18 126.2(4)
C14 C13 Fe1 70.4(2)
C12 C13 Fe1 70.3(2)
C18 C13 Fe1 126.9(3)
C13 C14 C15 108.7(3)
C13 C14 C19 126.6(4)
C15 C14 C19 124.5(4)
C13 C14 Fe1 70.4(2)
C15 C14 Fe1 69.6(2)
C19 C14 Fe1 130.4(3)
C11 C15 C14 107.0(4)
C11 C15 C20 125.6(4)
C14 C15 C20 127.3(4)
C11 C15 Fe1 71.4(2)
C14 C15 Fe1 70.6(2)
C20 C15 Fe1 126.4(3)
C11 C16 H16A 109.5
C11 C16 H16B 109.5
H16A C16 H16B 109.5
C11 C16 H16C 109.5
H16A C16 H16C 109.5
H16B C16 H16C 109.5
C12 C17 H17A 109.5
C12 C17 H17B 109.5
H17A C17 H17B 109.5
C12 C17 H17C 109.5
H17A C17 H17C 109.5
H17B C17 H17C 109.5
C13 C18 H18A 109.5
C13 C18 H18B 109.5
H18A C18 H18B 109.5
C13 C18 H18C 109.5
H18A C18 H18C 109.5
H18B C18 H18C 109.5
C14 C19 H19A 109.5
C14 C19 H19B 109.5
H19A C19 H19B 109.5
C14 C19 H19C 109.5
H19A C19 H19C 109.5
H19B C19 H19C 109.5
C15 C20 H20A 109.5
C15 C20 H20B 109.5
H20A C20 H20B 109.5
C15 C20 H20C 109.5
H20A C20 H20C 109.5
H20B C20 H20C 109.5
C22 C21 S3 110.5(3)
C22 C21 H21A 109.6
S3 C21 H21A 109.6
C22 C21 H21B 109.6
S3 C21 H21B 109.6
H21A C21 H21B 108.1
C21 C22 H22A 109.5
C21 C22 H22B 109.5
H22A C22 H22B 109.5
C21 C22 H22C 109.5
H22A C22 H22C 109.5
H22B C22 H22C 109.5
C24 C23 S2 111.7(3)
C24 C23 H23A 109.3
S2 C23 H23A 109.3
C24 C23 H23B 109.3
S2 C23 H23B 109.3
H23A C23 H23B 107.9
C23 C24 H24A 109.5
C23 C24 H24B 109.5
H24A C24 H24B 109.5
C23 C24 H24C 109.5
H24A C24 H24C 109.5
H24B C24 H24C 109.5
C26 C25 S1 112.4(3)
C26 C25 H25A 109.1
S1 C25 H25A 109.1
C26 C25 H25B 109.1
S1 C25 H25B 109.1
H25A C25 H25B 107.9
C25 C26 H26A 109.5
C25 C26 H26B 109.5
H26A C26 H26B 109.5
C25 C26 H26C 109.5
H26A C26 H26C 109.5
H26B C26 H26C 109.5

loop_
_geom_bond_atom_site_label_1
_geom_bond_atom_site_label_2
_geom_bond_distance
Fe1 C15 2.096(4)
Fe1 C14 2.109(4)
Fe1 C13 2.110(4)
Fe1 C12 2.114(4)
Fe1 C11 2.127(4)
Fe1 S1 2.2476(11)
Fe1 S3 2.2666(11)
Fe1 S2 2.2736(11)
Fe1 Fe2 2.7723(8)
Fe2 C2 2.098(4)
Fe2 C5 2.099(4)
Fe2 C4 2.103(4)
Fe2 C1 2.106(4)
Fe2 C3 2.114(4)
Fe2 S1 2.2520(11)
Fe2 S3 2.2627(11)
Fe2 S2 2.2804(10)
S3 C21 1.837(4)
S2 C23 1.844(4)
S1 C25 1.843(4)
C1 C5 1.401(6)
C1 C2 1.412(7)
C1 C6 1.503(7)
C2 C3 1.405(7)
C2 C7 1.508(6)
C3 C4 1.396(6)
C3 C8 1.512(7)
C4 C5 1.414(6)
C4 C9 1.495(6)
C5 C10 1.505(6)
C6 H6A 0.9600
C6 H6B 0.9600
C6 H6C 0.9600
C7 H7A 0.9600
C7 H7B 0.9600
C7 H7C 0.9600
C8 H8A 0.9600
C8 H8B 0.9600
C8 H8C 0.9600
C9 H9A 0.9600
C9 H9B 0.9600
C9 H9C 0.9600
C10 H10A 0.9600
C10 H10B 0.9600
C10 H10C 0.9600
C11 C12 1.411(5)
C11 C15 1.428(5)
C11 C16 1.497(5)
C12 C13 1.437(5)
C12 C17 1.508(5)
C13 C14 1.415(5)
C13 C18 1.498(6)
C14 C15 1.429(6)
C14 C19 1.511(5)
C15 C20 1.500(5)
C16 H16A 0.9600
C16 H16B 0.9600
C16 H16C 0.9600
C17 H17A 0.9600
C17 H17B 0.9600
C17 H17C 0.9600
C18 H18A 0.9600
C18 H18B 0.9600
C18 H18C 0.9600
C19 H19A 0.9600
C19 H19B 0.9600
C19 H19C 0.9600
C20 H20A 0.9600
C20 H20B 0.9600
C20 H20C 0.9600
C21 C22 1.504(5)
C21 H21A 0.9700
C21 H21B 0.9700
C22 H22A 0.9600
C22 H22B 0.9600
C22 H22C 0.9600
C23 C24 1.515(5)
C23 H23A 0.9700
C23 H23B 0.9700
C24 H24A 0.9600
C24 H24B 0.9600
C24 H24C 0.9600
C25 C26 1.515(5)
C25 H25A 0.9700
C25 H25B 0.9700
C26 H26A 0.9600
C26 H26B 0.9600
C26 H26C 0.9600
